data_4334381
loop_
_publ_author_name
'Juan Gil-Rubio'
'Ver\'onica C\'amara'
'Delia Bautista'
'Jos\'e Vicente'

_publ_section_title
;
 Mono- and Dinuclear Ag(I), Au(I), and Au(III) Metallamacrocycles
 Containing N-Heterocyclic Dicarbene Ligands
;
_journal_name_full 'Inorganic Chemistry'
_journal_page_first 4071
_journal_page_last 4083
_journal_paper_doi 10.1021/ic400184p
_journal_volume 52
_journal_year 2013
_chemical_formula_sum 'C22 H32 Ag2 F12 N8 P2'
_chemical_formula_weight 914.24
_chemical_name_systematic
; 
 ? 
;
_space_group_IT_number 2
_symmetry_cell_setting triclinic
_symmetry_space_group_name_Hall '-P 1'
_symmetry_space_group_name_H-M 'P -1'
_atom_sites_solution_hydrogens geom
_atom_sites_solution_primary direct
_atom_sites_solution_secondary difmap
_audit_creation_method SHELXL-97
_cell_angle_alpha 109.681(2)
_cell_angle_beta 92.116(2)
_cell_angle_gamma 98.078(2)
_cell_formula_units_Z 1
_cell_length_a 6.6920(7)
_cell_length_b 10.8533(11)
_cell_length_c 11.2870(12)
_cell_measurement_reflns_used 4403
_cell_measurement_temperature 100(2)
_cell_measurement_theta_max 28.55
_cell_measurement_theta_min 2.26
_cell_volume 761.10(14)
_computing_cell_refinement 'Bruker SAINT'
_computing_data_collection 'Bruker SMART'
_computing_data_reduction 'Bruker SAINT'
_computing_molecular_graphics 'Bruker SHELXTL'
_computing_publication_material 'Bruker SHELXTL'
_computing_structure_refinement 'SHELXL-97 (Sheldrick, 1997)'
_computing_structure_solution 'SHELXS-97 (Sheldrick, 1990)'
_diffrn_ambient_temperature 100(2)
_diffrn_detector_area_resol_mean 8.26
_diffrn_measured_fraction_theta_full 0.993
_diffrn_measured_fraction_theta_max 0.910
_diffrn_measurement_device_type 'Bruker SMART APEX CCD'
_diffrn_measurement_method \w-scan
_diffrn_radiation_monochromator graphite
_diffrn_radiation_source 'fine-focus sealed tube'
_diffrn_radiation_type MoK\a
_diffrn_radiation_wavelength 0.71073
_diffrn_reflns_av_R_equivalents 0.0244
_diffrn_reflns_av_sigmaI/netI 0.0326
_diffrn_reflns_limit_h_max 8
_diffrn_reflns_limit_h_min -8
_diffrn_reflns_limit_k_max 13
_diffrn_reflns_limit_k_min -14
_diffrn_reflns_limit_l_max 14
_diffrn_reflns_limit_l_min -14
_diffrn_reflns_number 8957
_diffrn_reflns_theta_full 26.00
_diffrn_reflns_theta_max 28.70
_diffrn_reflns_theta_min 1.92
_exptl_absorpt_coefficient_mu 1.496
_exptl_absorpt_correction_T_max 0.9156
_exptl_absorpt_correction_T_min 0.7606
_exptl_absorpt_correction_type multi-scan
_exptl_absorpt_process_details SADABS
_exptl_crystal_colour colourless
_exptl_crystal_density_diffrn 1.995
_exptl_crystal_description block
_exptl_crystal_F_000 452
_exptl_crystal_size_max 0.08
_exptl_crystal_size_mid 0.07
_exptl_crystal_size_min 0.06
_refine_diff_density_max 1.682
_refine_diff_density_min -1.822
_refine_diff_density_rms 0.149
_refine_ls_extinction_method none
_refine_ls_goodness_of_fit_ref 1.268
_refine_ls_hydrogen_treatment 'rigid methyls, others riding'
_refine_ls_matrix_type full
_refine_ls_number_parameters 239
_refine_ls_number_reflns 3567
_refine_ls_number_restraints 28
_refine_ls_restrained_S_all 1.266
_refine_ls_R_factor_all 0.0627
_refine_ls_R_factor_gt 0.0604
_refine_ls_shift/su_max 0.001
_refine_ls_shift/su_mean 0.000
_refine_ls_structure_factor_coef Fsqd
_refine_ls_weighting_details 'calc w=1/[\s^2^(Fo^2^)+(0.0299P)^2^+5.4380P] where P=(Fo^2^+2Fc^2^)/3'
_refine_ls_weighting_scheme calc
_refine_ls_wR_factor_gt 0.1302
_refine_ls_wR_factor_ref 0.1313
_reflns_number_gt 3452
_reflns_number_total 3567
_reflns_threshold_expression >2sigma(I)
_cod_data_source_file ic400184p_si_002_1.cif
_cod_data_source_block vch176s
_cod_database_code 4334381

loop_
_symmetry_equiv_pos_as_xyz
'x, y, z'
'-x, -y, -z'

loop_
_atom_site_label
_atom_site_type_symbol
_atom_site_fract_x
_atom_site_fract_y
_atom_site_fract_z
_atom_site_U_iso_or_equiv
_atom_site_adp_type
_atom_site_occupancy
_atom_site_symmetry_multiplicity
_atom_site_calc_flag
_atom_site_refinement_flags
_atom_site_disorder_assembly
_atom_site_disorder_group
Ag1 Ag 0.19917(7) 0.43303(4) 0.98783(4) 0.02336(14) Uani 1 1 d . . .
N1 N 0.2069(8) 0.6231(6) 1.2691(5) 0.0325(12) Uani 1 1 d . . .
N2 N 0.3118(8) 0.7271(5) 1.1483(5) 0.0324(12) Uani 1 1 d . . .
N3 N 0.2127(7) 0.2753(5) 0.7061(4) 0.0262(10) Uani 1 1 d . . .
N4 N 0.1448(9) 0.1377(5) 0.8010(5) 0.0340(12) Uani 1 1 d . . .
C1 C 0.2369(8) 0.6033(6) 1.1473(5) 0.0261(12) Uani 1 1 d . . .
C2 C 0.2682(10) 0.7586(7) 1.3409(6) 0.0368(16) Uani 1 1 d . . .
H2 H 0.2639 0.7983 1.4296 0.044 Uiso 1 1 calc R . .
C3 C 0.3321(10) 0.8200(7) 1.2642(7) 0.0371(15) Uani 1 1 d . . .
H3 H 0.3827 0.9118 1.2860 0.044 Uiso 1 1 calc R . .
C4 C 0.3569(11) 0.7556(7) 1.0325(8) 0.0411(17) Uani 1 1 d . . .
H4A H 0.2308 0.7614 0.9891 0.062 Uiso 1 1 calc R . .
H4B H 0.4205 0.6844 0.9766 0.062 Uiso 1 1 calc R . .
H4C H 0.4494 0.8401 1.0547 0.062 Uiso 1 1 calc R . .
C5 C 0.1076(12) 0.5241(8) 1.3155(7) 0.0417(16) Uani 1 1 d . . .
H5A H 0.2065 0.5042 1.3712 0.050 Uiso 1 1 calc R . .
H5B H 0.0593 0.4414 1.2433 0.050 Uiso 1 1 calc R . .
C11 C 0.1831(8) 0.2695(6) 0.8217(5) 0.0231(11) Uani 1 1 d . . .
C12 C 0.1908(9) 0.1500(7) 0.6154(6) 0.0329(14) Uani 1 1 d . . .
H12 H 0.2046 0.1293 0.5277 0.039 Uiso 1 1 calc R . .
C13 C 0.1471(10) 0.0652(7) 0.6744(6) 0.0359(15) Uani 1 1 d . . .
H13 H 0.1216 -0.0287 0.6369 0.043 Uiso 1 1 calc R . .
C14 C 0.1097(12) 0.0759(8) 0.8958(7) 0.0447(17) Uani 1 1 d . . .
H14A H 0.1584 0.1406 0.9796 0.067 Uiso 1 1 calc R . .
H14B H 0.1828 0.0004 0.8784 0.067 Uiso 1 1 calc R . .
H14C H -0.0357 0.0449 0.8933 0.067 Uiso 1 1 calc R . .
C15 C 0.2554(11) 0.4000(7) 0.6809(6) 0.0375(16) Uani 1 1 d . . .
H15A H 0.3732 0.3968 0.6300 0.045 Uiso 1 1 calc R . .
H15B H 0.2936 0.4738 0.7623 0.045 Uiso 1 1 calc R . .
C16 C 0.0747(11) 0.4303(7) 0.6099(6) 0.0388(16) Uani 1 1 d . . .
H16A H 0.1289 0.4998 0.5757 0.047 Uiso 1 1 calc R . .
H16B H 0.0223 0.3493 0.5368 0.047 Uiso 1 1 calc R . .
P1 P 0.4563(7) 0.2253(3) 0.2894(2) 0.0226(8) Uani 0.804(17) 1 d PD A 1
F1 F 0.4997(18) 0.1317(9) 0.3737(8) 0.054(2) Uani 0.804(17) 1 d P A 1
F2 F 0.3914(16) 0.3092(6) 0.2075(6) 0.058(2) Uani 0.804(17) 1 d P A 1
F3 F 0.4181(14) 0.0944(5) 0.1657(5) 0.0401(16) Uani 0.804(17) 1 d PD A 1
F4 F 0.6864(10) 0.2521(7) 0.2601(7) 0.058(3) Uani 0.804(17) 1 d PD A 1
F5 F 0.2295(9) 0.1976(7) 0.3197(7) 0.0520(19) Uani 0.804(17) 1 d PD A 1
F6 F 0.4923(15) 0.3551(7) 0.4114(6) 0.045(2) Uani 0.804(17) 1 d PD A 1
P1' P 0.508(3) 0.2102(15) 0.3005(14) 0.031(4) Uiso 0.196(17) 1 d PD A 2
F1' F 0.558(4) 0.148(3) 0.365(3) 0.021(6) Uiso 0.196(17) 1 d P A 2
F2' F 0.511(5) 0.313(3) 0.226(3) 0.053(8) Uiso 0.196(17) 1 d P A 2
F3' F 0.502(5) 0.091(3) 0.172(2) 0.048(9) Uiso 0.196(17) 1 d PD A 2
F4' F 0.745(3) 0.232(3) 0.319(4) 0.067(9) Uiso 0.196(17) 1 d PD A 2
F5' F 0.268(4) 0.189(4) 0.276(4) 0.078(13) Uiso 0.196(17) 1 d PD A 2
F6' F 0.512(8) 0.329(3) 0.430(3) 0.056(13) Uiso 0.196(17) 1 d PD A 2

loop_
_atom_site_aniso_label
_atom_site_aniso_U_11
_atom_site_aniso_U_22
_atom_site_aniso_U_33
_atom_site_aniso_U_23
_atom_site_aniso_U_13
_atom_site_aniso_U_12
Ag1 0.0218(2) 0.0279(2) 0.0168(2) 0.00296(16) 0.00173(14) 0.00419(15)
N1 0.024(3) 0.047(3) 0.020(2) 0.007(2) 0.001(2) 0.000(2)
N2 0.021(2) 0.033(3) 0.037(3) 0.006(2) -0.002(2) 0.001(2)
N3 0.022(2) 0.030(3) 0.019(2) 0.003(2) 0.0027(18) -0.0037(19)
N4 0.036(3) 0.032(3) 0.029(3) 0.010(2) -0.008(2) -0.007(2)
C1 0.018(3) 0.038(3) 0.019(3) 0.006(2) 0.004(2) 0.006(2)
C2 0.025(3) 0.047(4) 0.024(3) -0.008(3) -0.004(2) 0.009(3)
C3 0.027(3) 0.039(4) 0.040(4) 0.006(3) -0.001(3) 0.006(3)
C4 0.041(4) 0.038(4) 0.056(5) 0.033(4) 0.005(3) 0.004(3)
C5 0.044(4) 0.052(4) 0.031(3) 0.020(3) 0.000(3) 0.002(3)
C11 0.016(2) 0.028(3) 0.023(3) 0.008(2) -0.001(2) -0.001(2)
C12 0.023(3) 0.037(3) 0.027(3) -0.002(3) 0.004(2) 0.000(3)
C13 0.035(3) 0.027(3) 0.036(4) -0.001(3) -0.009(3) 0.006(3)
C14 0.048(4) 0.042(4) 0.042(4) 0.015(3) -0.001(3) 0.000(3)
C15 0.037(4) 0.043(4) 0.031(3) 0.019(3) -0.005(3) -0.013(3)
C16 0.050(4) 0.038(4) 0.029(3) 0.014(3) 0.007(3) 0.000(3)
P1 0.0280(16) 0.0206(11) 0.0185(11) 0.0072(8) 0.0041(9) 0.0004(10)
F1 0.075(7) 0.056(5) 0.039(4) 0.025(3) 0.006(4) 0.009(5)
F2 0.096(7) 0.056(4) 0.042(3) 0.034(3) 0.014(4) 0.028(4)
F3 0.049(4) 0.037(3) 0.022(3) -0.003(2) -0.003(2) -0.001(3)
F4 0.035(3) 0.064(4) 0.054(4) -0.002(3) 0.017(3) -0.010(3)
F5 0.032(3) 0.066(4) 0.051(4) 0.016(3) 0.016(3) -0.006(3)
F6 0.071(5) 0.024(3) 0.028(3) -0.005(3) 0.012(3) 0.000(3)

loop_
_atom_type_symbol
_atom_type_description
_atom_type_scat_dispersion_real
_atom_type_scat_dispersion_imag
_atom_type_scat_source
C C 0.0033 0.0016 'International Tables Vol C Tables 4.2.6.8 and 6.1.1.4'
H H 0.0000 0.0000 'International Tables Vol C Tables 4.2.6.8 and 6.1.1.4'
N N 0.0061 0.0033 'International Tables Vol C Tables 4.2.6.8 and 6.1.1.4'
F F 0.0171 0.0103 'International Tables Vol C Tables 4.2.6.8 and 6.1.1.4'
P P 0.1023 0.0942 'International Tables Vol C Tables 4.2.6.8 and 6.1.1.4'
Ag Ag -0.8971 1.1015 'International Tables Vol C Tables 4.2.6.8 and 6.1.1.4'

loop_
_geom_angle_atom_site_label_1
_geom_angle_atom_site_label_2
_geom_angle_atom_site_label_3
_geom_angle
_geom_angle_site_symmetry_1
_geom_angle_site_symmetry_3
C1 Ag1 C11 175.0(2) . .
C1 Ag1 Ag1 69.95(16) . 2_567
C11 Ag1 Ag1 112.51(15) . 2_567
C1 N1 C2 109.1(6) . .
C1 N1 C5 124.9(6) . .
C2 N1 C5 125.6(6) . .
C3 N2 C1 113.2(6) . .
C3 N2 C4 124.0(6) . .
C1 N2 C4 122.8(6) . .
C11 N3 C12 111.6(5) . .
C11 N3 C15 123.4(5) . .
C12 N3 C15 125.0(5) . .
C11 N4 C13 110.9(5) . .
C11 N4 C14 126.5(6) . .
C13 N4 C14 122.6(6) . .
N1 C1 N2 103.3(5) . .
N1 C1 Ag1 132.3(5) . .
N2 C1 Ag1 124.4(4) . .
C3 C2 N1 108.1(6) . .
C2 C3 N2 106.3(6) . .
N1 C5 C16 112.2(6) . 2_567
N3 C11 N4 103.6(5) . .
N3 C11 Ag1 125.5(4) . .
N4 C11 Ag1 131.0(4) . .
C13 C12 N3 106.6(6) . .
C12 C13 N4 107.4(6) . .
N3 C15 C16 114.2(5) . .
C5 C16 C15 118.3(6) 2_567 .
F5 P1 F6 89.0(4) . .
F5 P1 F2 90.0(5) . .
F6 P1 F2 89.8(5) . .
F5 P1 F4 179.2(5) . .
F6 P1 F4 91.0(4) . .
F2 P1 F4 90.9(4) . .
F5 P1 F3 90.7(4) . .
F6 P1 F3 179.5(5) . .
F2 P1 F3 89.8(4) . .
F4 P1 F3 89.4(4) . .
F5 P1 F1 84.5(5) . .
F6 P1 F1 91.7(5) . .
F2 P1 F1 174.3(6) . .
F4 P1 F1 94.6(5) . .
F3 P1 F1 88.7(4) . .
F1' P1' F4' 71.7(18) . .
F1' P1' F3' 94(2) . .
F4' P1' F3' 92.3(17) . .
F1' P1' F6' 86(2) . .
F4' P1' F6' 88(2) . .
F3' P1' F6' 179(2) . .
F1' P1' F5' 111(2) . .
F4' P1' F5' 177(2) . .
F3' P1' F5' 86.4(19) . .
F6' P1' F5' 93(2) . .
F1' P1' F2' 163.1(19) . .
F4' P1' F2' 92.0(17) . .
F3' P1' F2' 90.6(17) . .
F6' P1' F2' 89.9(19) . .
F5' P1' F2' 86(2) . .
P1' F1' F4' 64.1(17) . .
P1' F4' F1' 44.3(14) . .

loop_
_geom_bond_atom_site_label_1
_geom_bond_atom_site_label_2
_geom_bond_distance
_geom_bond_site_symmetry_2
Ag1 C1 2.077(6) .
Ag1 C11 2.090(6) .
Ag1 Ag1 3.1888(9) 2_567
N1 C1 1.345(7) .
N1 C2 1.411(9) .
N1 C5 1.440(9) .
N2 C3 1.343(9) .
N2 C1 1.363(8) .
N2 C4 1.474(9) .
N3 C11 1.347(7) .
N3 C12 1.383(8) .
N3 C15 1.467(8) .
N4 C11 1.355(8) .
N4 C13 1.381(8) .
N4 C14 1.452(9) .
C2 C3 1.309(11) .
C5 C16 1.551(10) 2_567
C12 C13 1.314(10) .
C15 C16 1.559(10) .
C16 C5 1.551(10) 2_567
P1 F5 1.578(6) .
P1 F6 1.585(5) .
P1 F2 1.589(6) .
P1 F4 1.595(6) .
P1 F3 1.603(5) .
P1 F1 1.653(10) .
P1' F1' 1.22(4) .
P1' F4' 1.565(15) .
P1' F3' 1.579(15) .
P1' F6' 1.586(15) .
P1' F5' 1.591(15) .
P1' F2' 1.61(3) .
F1' F4' 1.65(4) .
